data_7222710
loop_
_publ_author_name
'Eisenmann, B.'
'Jordan, H.'
'Schaefer, H.'

_publ_section_title
;
 Zintlphasen mit konplexen Anionen: Ge2 P4(6-)- bzw. Si2 As4(6-)-
 Kettenverbaenden im Ca3 Ge2 P4 und Sr3 Ge2 P4 bzw. Ba3 Si2 As4
;
_journal_name_full
;
Zeitschrift fuer Naturforschung, Teil B. Anorganische Chemie, Organische 
Chemie (33,1978-41,1986)
;
_journal_page_first 1564
_journal_page_last 1568
_journal_volume 37
_journal_year 1982
_chemical_formula_sum 'Ge2 P4 Sr3'
_chemical_name_systematic 'Sr3 (Ge2 P4)'
_space_group_IT_number 14
_symmetry_space_group_name_Hall '-P 2ybc'
_symmetry_space_group_name_H-M 'P 1 21/c 1'
_cell_angle_alpha 90
_cell_angle_beta 112.04
_cell_angle_gamma 90
_cell_formula_units_Z 4
_cell_length_a 7.459
_cell_length_b 18.142
_cell_length_c 7.259
_cell_volume 910.512
_citation_journal_id_ASTM ZNBAD2
_cod_data_source_file Eisenmann_ZNBAD2_1982_183.cif
_cod_data_source_block Ge2P4Sr3
_cod_original_cell_volume 910.5123
_cod_database_code 7222710

loop_
_symmetry_equiv_pos_as_xyz
x,y,z
-x,y+1/2,-z+1/2
-x,-y,-z
x,-y-1/2,z-1/2

loop_
_atom_site_label
_atom_site_type_symbol
_atom_site_fract_x
_atom_site_fract_y
_atom_site_fract_z
_atom_site_occupancy
_atom_site_U_iso_or_equiv
P1 P-3 0.4949 0.7989 0.7168 1 0.0
Sr2 Sr+2 0.2611 0.9422 0.5054 1 0.0
Sr1 Sr+2 0.743 0.9358 0.9875 1 0.0
P2 P-3 0.0494 0.6846 0.7188 1 0.0
Ge2 Ge+3 0.7872 0.3721 0.4734 1 0.0
P4 P-3 0.4906 0.9307 0.2374 1 0.0
Sr3 Sr+2 0.7848 0.8157 0.4894 1 0.0
P3 P-3 0.0101 0.9391 0.757 1 0.0
Ge1 Ge+3 0.3139 0.7411 0.4084 1 0.0
